data_7060138
loop_
_publ_author_name
'Kumar, Yogesh'
'Singh, Vishwa Deepak'
'Dwivedi, Bhupendra Kumar'
'Singh, Nikhil Kumar'
'Pandey, Daya Shankar'

_publ_section_title
;
 Solid state emissive azo-Schiff base ligands and their Zn(ii) complexes:
 acidochromism and photoswitching behaviour
;
_journal_issue 1
_journal_name_full 'New Journal of Chemistry'
_journal_page_first 199
_journal_page_last 207
_journal_paper_doi 10.1039/D0NJ03401K
_journal_volume 45
_journal_year 2021
_chemical_formula_moiety 'C52 H40 N6 O2 S2 Zn'
_chemical_formula_sum 'C52 H40 N6 O2 S2 Zn'
_chemical_formula_weight 910.39
_space_group_crystal_system triclinic
_space_group_IT_number 2
_space_group_name_Hall '-P 1'
_space_group_name_H-M_alt 'P -1'
_atom_sites_solution_hydrogens geom
_audit_creation_method SHELXL-2018/3
_audit_update_record
;
2020-10-29 deposited with the CCDC.	2020-11-02 downloaded from the CCDC.
;
_cell_angle_alpha 109.261(6)
_cell_angle_beta 107.479(5)
_cell_angle_gamma 91.516(6)
_cell_formula_units_Z 2
_cell_length_a 10.8345(18)
_cell_length_b 14.111(2)
_cell_length_c 16.085(3)
_cell_measurement_reflns_used 9912
_cell_measurement_temperature 273(2)
_cell_measurement_theta_max 28.29
_cell_measurement_theta_min 2.34
_cell_volume 2192.7(6)
_computing_cell_refinement 'Bruker SAINT'
_computing_data_collection 'Bruker APEX2'
_computing_data_reduction 'Bruker SAINT'
_computing_molecular_graphics 'Olex2 (Dolomanov et al., 2009)'
_computing_publication_material 'Olex2 (Dolomanov et al., 2009)'
_computing_structure_refinement 'olex2.refine (Bourhis et al., 2015)'
_computing_structure_solution 'SHELXT 2014/5 (Sheldrick, 2014)'
_diffrn_ambient_temperature 273(2)
_diffrn_measured_fraction_theta_full 0.995
_diffrn_measured_fraction_theta_max 0.991
_diffrn_measurement_device_type 'Bruker APEX-II CCD'
_diffrn_measurement_method '\f and \w scans'
_diffrn_radiation_type MoK\a
_diffrn_radiation_wavelength 0.71073
_diffrn_reflns_av_R_equivalents 0.0630
_diffrn_reflns_av_unetI/netI 0.0633
_diffrn_reflns_Laue_measured_fraction_full 0.995
_diffrn_reflns_Laue_measured_fraction_max 0.991
_diffrn_reflns_limit_h_max 14
_diffrn_reflns_limit_h_min -14
_diffrn_reflns_limit_k_max 18
_diffrn_reflns_limit_k_min -18
_diffrn_reflns_limit_l_max 21
_diffrn_reflns_limit_l_min -21
_diffrn_reflns_number 37279
_diffrn_reflns_point_group_measured_fraction_full 0.995
_diffrn_reflns_point_group_measured_fraction_max 0.991
_diffrn_reflns_theta_full 25.242
_diffrn_reflns_theta_max 28.342
_diffrn_reflns_theta_min 1.419
_exptl_absorpt_coefficient_mu 0.705
_exptl_crystal_colour red
_exptl_crystal_density_diffrn 1.379
_exptl_crystal_description needle
_exptl_crystal_F_000 944
_exptl_crystal_size_max 0.22
_exptl_crystal_size_mid 0.2
_exptl_crystal_size_min 0.11
_refine_diff_density_max 0.996
_refine_diff_density_min -1.265
_refine_diff_density_rms 0.101
_refine_ls_extinction_method none
_refine_ls_goodness_of_fit_ref 1.072
_refine_ls_hydrogen_treatment constr
_refine_ls_matrix_type full
_refine_ls_number_parameters 570
_refine_ls_number_reflns 10853
_refine_ls_number_restraints 0
_refine_ls_restrained_S_all 1.072
_refine_ls_R_factor_all 0.0749
_refine_ls_R_factor_gt 0.0507
_refine_ls_shift/su_max 0.008
_refine_ls_shift/su_mean 0.000
_refine_ls_structure_factor_coef Fsqd
_refine_ls_weighting_details 'w=1/[\s^2^(Fo^2^)+(0.1010P)^2^] where P=(Fo^2^+2Fc^2^)/3'
_refine_ls_weighting_scheme calc
_refine_ls_wR_factor_gt 0.1477
_refine_ls_wR_factor_ref 0.1674
_reflns_Friedel_coverage 0.000
_reflns_number_gt 8077
_reflns_number_total 10853
_reflns_threshold_expression 'I > 2\s(I)'
_cod_data_source_file d0nj03401k2.cif
_cod_data_source_block C2
_cod_depositor_comments 'Adding full bibliography for 7060137--7060138.cif.'
_cod_database_code 7060138
_shelx_shelxl_version_number 2018/3
_shelx_space_group_comment
;
The symmetry employed for this shelxl refinement is uniquely defined
by the following loop, which should always be used as a source of
symmetry information in preference to the above space-group names.
They are only intended as comments.
;

loop_
_space_group_symop_operation_xyz
'x, y, z'
'-x, -y, -z'

loop_
_atom_site_label
_atom_site_type_symbol
_atom_site_fract_x
_atom_site_fract_y
_atom_site_fract_z
_atom_site_U_iso_or_equiv
_atom_site_adp_type
_atom_site_occupancy
_atom_site_site_symmetry_order
_atom_site_calc_flag
_atom_site_refinement_flags_posn
_atom_site_refinement_flags_adp
_atom_site_refinement_flags_occupancy
_atom_site_disorder_assembly
_atom_site_disorder_group
C1 C 1.3924(3) 0.7572(2) 1.33791(19) 0.0292(6) Uani 1 1 d . . . . .
H1 H 1.341863 0.720430 1.357475 0.035 Uiso 1 1 calc R U . . .
C2 C 1.4494(3) 0.8566(2) 1.3939(2) 0.0357(7) Uani 1 1 d . . . . .
H2 H 1.435734 0.886230 1.450772 0.043 Uiso 1 1 calc R U . . .
C3 C 1.5256(3) 0.9113(2) 1.3662(2) 0.0341(7) Uani 1 1 d . . . . .
H3 H 1.564392 0.977097 1.404432 0.041 Uiso 1 1 calc R U . . .
C4 C 1.5442(3) 0.8678(2) 1.2809(2) 0.0317(6) Uani 1 1 d . . . . .
H4 H 1.595390 0.904587 1.261817 0.038 Uiso 1 1 calc R U . . .
C5 C 1.4871(3) 0.7700(2) 1.22418(18) 0.0262(6) Uani 1 1 d . . . . .
H5 H 1.498925 0.741599 1.166581 0.031 Uiso 1 1 calc R U . . .
C6 C 1.4119(2) 0.7138(2) 1.25275(18) 0.0229(5) Uani 1 1 d . . . . .
S1 S 1.33186(6) 0.59050(6) 1.17811(6) 0.03371(19) Uani 1 1 d . . . . .
C8 C 1.4668(2) 0.52430(19) 1.16625(17) 0.0195(5) Uani 1 1 d . . . . .
C9 C 1.5857(2) 0.5467(2) 1.23910(18) 0.0227(5) Uani 1 1 d . . . . .
H9 H 1.595486 0.597324 1.295988 0.027 Uiso 1 1 calc R U . . .
C10 C 1.6882(2) 0.49431(19) 1.22706(18) 0.0218(5) Uani 1 1 d . . . . .
H10 H 1.767528 0.510911 1.275297 0.026 Uiso 1 1 calc R U . . .
C11 C 1.6737(2) 0.4169(2) 1.14339(18) 0.0238(5) Uani 1 1 d . . . . .
H11 H 1.743192 0.381648 1.135610 0.029 Uiso 1 1 calc R U . . .
C12 C 1.5559(3) 0.3923(2) 1.07158(18) 0.0241(6) Uani 1 1 d . . . . .
H12 H 1.545792 0.339494 1.015921 0.029 Uiso 1 1 calc R U . . .
N1 N 1.3298(2) 0.43092(16) 1.01040(14) 0.0219(5) Uani 1 1 d . . . . .
C13 C 1.4519(2) 0.44616(19) 1.08211(17) 0.0200(5) Uani 1 1 d . . . . .
C16 C 1.2029(2) 0.35224(19) 0.86158(17) 0.0197(5) Uani 1 1 d . . . . .
N2 N 1.3204(2) 0.36069(16) 0.93453(14) 0.0212(5) Uani 1 1 d . . . . .
C17 C 1.1057(2) 0.4163(2) 0.86916(18) 0.0217(5) Uani 1 1 d . . . . .
H17 H 1.113172 0.465286 0.926428 0.026 Uiso 1 1 calc R U . . .
C18 C 1.0006(2) 0.4065(2) 0.79243(18) 0.0226(5) Uani 1 1 d . . . . .
H18 H 0.936772 0.448531 0.799150 0.027 Uiso 1 1 calc R U . . .
C19 C 0.9855(2) 0.33463(19) 0.70310(17) 0.0199(5) Uani 1 1 d . . . . .
C20 C 1.0845(2) 0.26951(19) 0.69546(17) 0.0191(5) Uani 1 1 d . . . . .
C21 C 1.1901(2) 0.28086(19) 0.77651(17) 0.0198(5) Uani 1 1 d . . . . .
H21 H 1.253530 0.238128 0.771995 0.024 Uiso 1 1 calc R U . . .
C22 C 1.0871(2) 0.19413(18) 0.61205(17) 0.0189(5) Uani 1 1 d . . . . .
H22 H 1.157016 0.157140 0.617943 0.023 Uiso 1 1 calc R U . . .
N3 N 1.00369(19) 0.17023(16) 0.52806(14) 0.0194(4) Uani 1 1 d . . . . .
O1 O 0.88434(17) 0.33125(14) 0.63297(12) 0.0250(4) Uani 1 1 d . . . . .
Zn1 Zn 0.85110(3) 0.24564(2) 0.50580(2) 0.02149(11) Uani 1 1 d . . . . .
C26 C 1.0282(2) 0.09747(19) 0.45174(17) 0.0200(5) Uani 1 1 d . . . . .
C27 C 1.1532(3) 0.0788(2) 0.44960(19) 0.0277(6) Uani 1 1 d . . . . .
H27 H 1.225904 0.115013 0.500330 0.033 Uiso 1 1 calc R U . . .
C28 C 1.1695(3) 0.0074(2) 0.3731(2) 0.0306(6) Uani 1 1 d . . . . .
H28 H 1.253592 -0.004917 0.373553 0.037 Uiso 1 1 calc R U . . .
C29 C 1.0636(3) -0.0471(2) 0.29472(18) 0.0268(6) Uani 1 1 d . . . . .
C30 C 0.9404(3) -0.0269(2) 0.29676(18) 0.0252(6) Uani 1 1 d . . . . .
H30 H 0.868200 -0.062015 0.245174 0.030 Uiso 1 1 calc R U . . .
C31 C 0.9212(3) 0.04411(19) 0.37316(18) 0.0225(5) Uani 1 1 d . . . . .
H31 H 0.836960 0.056388 0.372313 0.027 Uiso 1 1 calc R U . . .
O2 O 0.67324(18) 0.18114(15) 0.44910(13) 0.0293(5) Uani 1 1 d . . . . .
C34 C 0.5842(2) 0.2058(2) 0.38731(18) 0.0240(6) Uani 1 1 d . . . . .
C35 C 0.4523(3) 0.1695(3) 0.3675(2) 0.0373(8) Uani 1 1 d . . . . .
H35 H 0.432660 0.130738 0.399906 0.045 Uiso 1 1 calc R U . . .
C36 C 0.3517(3) 0.1890(2) 0.3025(2) 0.0359(7) Uani 1 1 d . . . . .
H36 H 0.266149 0.162475 0.290718 0.043 Uiso 1 1 calc R U . . .
C37 C 0.3781(2) 0.2493(2) 0.25348(18) 0.0250(6) Uani 1 1 d . . . . .
C38 C 0.5049(2) 0.28806(19) 0.27282(18) 0.0218(5) Uani 1 1 d . . . . .
H38 H 0.522224 0.328867 0.241433 0.026 Uiso 1 1 calc R U . . .
C39 C 0.6106(2) 0.26807(19) 0.33910(17) 0.0191(5) Uani 1 1 d . . . . .
C40 C 0.7386(2) 0.31261(19) 0.35176(17) 0.0202(5) Uani 1 1 d . . . . .
H40 H 0.742958 0.347761 0.312719 0.024 Uiso 1 1 calc R U . . .
N4 N 0.84896(19) 0.30981(16) 0.41110(14) 0.0188(4) Uani 1 1 d . . . . .
C42 C 0.9676(2) 0.35477(19) 0.40934(18) 0.0197(5) Uani 1 1 d . . . . .
C43 C 0.9832(2) 0.3625(2) 0.32889(18) 0.0238(6) Uani 1 1 d . . . . .
H43 H 0.915562 0.335444 0.272392 0.029 Uiso 1 1 calc R U . . .
C44 C 1.0994(3) 0.4104(2) 0.33281(19) 0.0274(6) Uani 1 1 d . . . . .
H44 H 1.107769 0.416602 0.278891 0.033 Uiso 1 1 calc R U . . .
C45 C 1.2037(2) 0.4494(2) 0.4158(2) 0.0260(6) Uani 1 1 d . . . . .
C46 C 1.1890(2) 0.4378(2) 0.49471(19) 0.0256(6) Uani 1 1 d . . . . .
H46 H 1.258772 0.461026 0.550236 0.031 Uiso 1 1 calc R U . . .
C47 C 1.0724(2) 0.3923(2) 0.49268(18) 0.0236(5) Uani 1 1 d . . . . .
H47 H 1.064083 0.386836 0.546851 0.028 Uiso 1 1 calc R U . . .
N5 N 0.2784(2) 0.27254(18) 0.18516(16) 0.0251(5) Uani 1 1 d . . . . .
N6 N 0.1691(2) 0.22580(18) 0.16851(16) 0.0264(5) Uani 1 1 d . . . . .
C51 C 0.0602(2) 0.2435(2) 0.10259(18) 0.0221(5) Uani 1 1 d . . . . .
C52 C 0.0613(3) 0.3157(2) 0.06054(18) 0.0239(5) Uani 1 1 d . . . . .
H52 H 0.138351 0.356766 0.073850 0.029 Uiso 1 1 calc R U . . .
C53 C -0.0537(3) 0.3251(2) -0.00098(19) 0.0263(6) Uani 1 1 d . . . . .
H53 H -0.054104 0.372936 -0.029313 0.032 Uiso 1 1 calc R U . . .
C54 C -0.1684(3) 0.2639(2) -0.02079(19) 0.0277(6) Uani 1 1 d . . . . .
H54 H -0.245160 0.270816 -0.062533 0.033 Uiso 1 1 calc R U . . .
C55 C -0.1701(3) 0.1925(2) 0.0207(2) 0.0274(6) Uani 1 1 d . . . . .
H55 H -0.247664 0.151592 0.006868 0.033 Uiso 1 1 calc R U . . .
C56 C -0.0552(2) 0.1821(2) 0.08354(18) 0.0237(6) Uani 1 1 d . . . . .
S2 S -0.04211(7) 0.09565(7) 0.14324(7) 0.0452(2) Uani 1 1 d . . . . .
C58 C -0.2041(3) 0.0320(2) 0.1044(2) 0.0286(6) Uani 1 1 d . . . . .
C59 C -0.2925(3) 0.0724(2) 0.1489(2) 0.0371(7) Uani 1 1 d . . . . .
H59 H -0.272330 0.138187 0.192110 0.044 Uiso 1 1 calc R U . . .
C60 C -0.4091(3) 0.0163(3) 0.1297(3) 0.0465(9) Uani 1 1 d . . . . .
H60 H -0.468374 0.044011 0.159202 0.056 Uiso 1 1 calc R U . . .
C61 C -0.4385(3) -0.0828(3) 0.0656(3) 0.0474(9) Uani 1 1 d . . . . .
H61 H -0.516405 -0.122049 0.053759 0.057 Uiso 1 1 calc R U . . .
C62 C -0.3523(3) -0.1225(3) 0.0198(3) 0.0465(9) Uani 1 1 d . . . . .
H62 H -0.372990 -0.187986 -0.024088 0.056 Uiso 1 1 calc R U . . .
C63 C -0.2349(3) -0.0650(2) 0.0390(2) 0.0357(7) Uani 1 1 d . . . . .
H63 H -0.176763 -0.091617 0.007946 0.043 Uiso 1 1 calc R U . . .
C1AA C 1.0841(3) -0.1233(2) 0.2108(2) 0.0379(7) Uani 1 1 d . . . . .
H1AA H 1.097195 -0.089694 0.170451 0.057 Uiso 1 1 calc R U . . .
H1AB H 1.008622 -0.174108 0.177931 0.057 Uiso 1 1 calc R U . . .
H1AC H 1.159561 -0.154696 0.230544 0.057 Uiso 1 1 calc R U . . .
C0AA C 1.3292(3) 0.5021(2) 0.4185(2) 0.0378(7) Uani 1 1 d . . . . .
H0AA H 1.393775 0.456808 0.418658 0.057 Uiso 1 1 calc R U . . .
H0AB H 1.360290 0.561473 0.473837 0.057 Uiso 1 1 calc R U . . .
H0AC H 1.313042 0.521337 0.364611 0.057 Uiso 1 1 calc R U . . .

loop_
_atom_site_aniso_label
_atom_site_aniso_U_11
_atom_site_aniso_U_22
_atom_site_aniso_U_33
_atom_site_aniso_U_23
_atom_site_aniso_U_13
_atom_site_aniso_U_12
C1 0.0327(15) 0.0373(16) 0.0238(14) 0.0143(13) 0.0133(12) 0.0121(13)
C2 0.0419(17) 0.0393(17) 0.0201(14) 0.0029(13) 0.0098(13) 0.0131(14)
C3 0.0320(15) 0.0272(15) 0.0329(16) 0.0024(13) 0.0046(13) 0.0099(12)
C4 0.0258(14) 0.0331(15) 0.0383(17) 0.0167(14) 0.0088(12) 0.0056(12)
C5 0.0216(12) 0.0366(15) 0.0187(13) 0.0083(12) 0.0059(10) 0.0052(11)
C6 0.0183(12) 0.0277(14) 0.0202(13) 0.0052(11) 0.0061(10) 0.0077(10)
S1 0.0160(3) 0.0328(4) 0.0380(4) 0.0001(3) 0.0030(3) 0.0015(3)
C8 0.0162(11) 0.0216(12) 0.0194(12) 0.0072(10) 0.0042(10) -0.0004(9)
C9 0.0222(12) 0.0218(13) 0.0186(13) 0.0060(10) 0.0007(10) -0.0027(10)
C10 0.0192(12) 0.0213(12) 0.0217(13) 0.0108(11) -0.0008(10) -0.0017(10)
C11 0.0187(12) 0.0270(13) 0.0271(14) 0.0129(11) 0.0057(11) 0.0053(10)
C12 0.0254(13) 0.0224(13) 0.0201(13) 0.0056(11) 0.0037(11) -0.0005(10)
N1 0.0197(10) 0.0255(11) 0.0171(11) 0.0080(9) 0.0013(9) -0.0030(9)
C13 0.0191(12) 0.0216(12) 0.0180(12) 0.0095(10) 0.0019(10) -0.0041(10)
C16 0.0163(11) 0.0218(12) 0.0183(12) 0.0090(10) 0.0003(9) -0.0044(9)
N2 0.0205(10) 0.0222(11) 0.0174(11) 0.0074(9) 0.0016(9) -0.0033(8)
C17 0.0233(12) 0.0237(13) 0.0168(12) 0.0061(10) 0.0064(10) -0.0006(10)
C18 0.0210(12) 0.0251(13) 0.0223(13) 0.0095(11) 0.0070(10) 0.0040(10)
C19 0.0152(11) 0.0251(13) 0.0196(12) 0.0109(11) 0.0029(9) -0.0011(10)
C20 0.0173(11) 0.0205(12) 0.0181(12) 0.0089(10) 0.0019(10) 0.0002(9)
C21 0.0167(11) 0.0206(12) 0.0197(12) 0.0084(10) 0.0013(10) 0.0010(9)
C22 0.0180(11) 0.0199(12) 0.0189(12) 0.0088(10) 0.0038(10) 0.0031(9)
N3 0.0168(10) 0.0204(10) 0.0188(10) 0.0097(9) 0.0000(8) -0.0018(8)
O1 0.0192(9) 0.0319(10) 0.0194(9) 0.0090(8) 0.0001(7) 0.0046(8)
Zn1 0.01669(16) 0.02763(18) 0.01878(17) 0.01124(13) 0.00061(12) 0.00219(12)
C26 0.0222(12) 0.0199(12) 0.0173(12) 0.0089(10) 0.0034(10) 0.0006(10)
C27 0.0222(13) 0.0319(15) 0.0216(14) 0.0047(12) 0.0023(11) 0.0000(11)
C28 0.0267(14) 0.0352(16) 0.0331(16) 0.0117(13) 0.0145(12) 0.0061(12)
C29 0.0410(16) 0.0227(13) 0.0212(13) 0.0110(11) 0.0129(12) 0.0035(12)
C30 0.0329(14) 0.0202(13) 0.0175(13) 0.0058(11) 0.0027(11) -0.0009(11)
C31 0.0228(12) 0.0217(13) 0.0211(13) 0.0096(11) 0.0026(10) 0.0007(10)
O2 0.0192(9) 0.0382(11) 0.0321(11) 0.0233(9) -0.0011(8) -0.0004(8)
C34 0.0180(12) 0.0282(14) 0.0242(13) 0.0129(11) 0.0009(10) -0.0005(10)
C35 0.0216(13) 0.0517(19) 0.0464(19) 0.0367(16) 0.0011(13) -0.0030(13)
C36 0.0170(13) 0.0501(19) 0.0448(18) 0.0308(16) 0.0015(12) -0.0047(12)
C37 0.0186(12) 0.0313(14) 0.0240(14) 0.0137(12) 0.0013(10) 0.0014(11)
C38 0.0183(12) 0.0236(13) 0.0232(13) 0.0116(11) 0.0030(10) 0.0015(10)
C39 0.0153(11) 0.0207(12) 0.0200(12) 0.0084(10) 0.0031(9) 0.0013(9)
C40 0.0173(11) 0.0219(12) 0.0200(12) 0.0095(10) 0.0021(10) 0.0008(9)
N4 0.0156(10) 0.0208(10) 0.0172(10) 0.0076(9) 0.0006(8) -0.0008(8)
C42 0.0154(11) 0.0197(12) 0.0236(13) 0.0086(10) 0.0045(10) 0.0033(9)
C43 0.0176(12) 0.0291(14) 0.0205(13) 0.0084(11) 0.0010(10) 0.0000(10)
C44 0.0232(13) 0.0323(15) 0.0287(15) 0.0130(13) 0.0090(11) 0.0021(11)
C45 0.0171(12) 0.0222(13) 0.0360(16) 0.0096(12) 0.0058(11) 0.0014(10)
C46 0.0179(12) 0.0251(13) 0.0262(14) 0.0078(11) -0.0017(10) -0.0015(10)
C47 0.0208(12) 0.0255(13) 0.0207(13) 0.0085(11) 0.0011(10) 0.0007(10)
N5 0.0162(10) 0.0317(12) 0.0264(12) 0.0140(10) 0.0017(9) 0.0022(9)
N6 0.0159(10) 0.0323(13) 0.0296(12) 0.0154(11) 0.0006(9) 0.0018(9)
C51 0.0156(11) 0.0266(13) 0.0207(13) 0.0080(11) 0.0013(10) 0.0037(10)
C52 0.0204(12) 0.0279(14) 0.0242(13) 0.0095(11) 0.0083(11) 0.0028(10)
C53 0.0286(14) 0.0302(14) 0.0271(14) 0.0153(12) 0.0129(12) 0.0107(11)
C54 0.0201(12) 0.0409(16) 0.0213(13) 0.0133(12) 0.0024(11) 0.0102(12)
C55 0.0148(12) 0.0355(15) 0.0305(15) 0.0145(13) 0.0024(11) 0.0007(11)
C56 0.0178(12) 0.0267(13) 0.0254(14) 0.0118(11) 0.0030(10) 0.0017(10)
S2 0.0237(4) 0.0510(5) 0.0627(6) 0.0417(5) -0.0066(4) -0.0071(3)
C58 0.0236(13) 0.0304(15) 0.0324(15) 0.0181(13) 0.0028(11) -0.0028(11)
C59 0.0422(18) 0.0351(17) 0.0320(16) 0.0121(14) 0.0090(14) 0.0086(14)
C60 0.0363(18) 0.074(3) 0.050(2) 0.037(2) 0.0250(16) 0.0200(18)
C61 0.0247(15) 0.063(2) 0.059(2) 0.037(2) 0.0053(15) -0.0102(15)
C62 0.046(2) 0.0318(17) 0.047(2) 0.0101(15) 0.0001(16) -0.0104(15)
C63 0.0350(16) 0.0368(17) 0.0319(16) 0.0092(14) 0.0096(13) 0.0031(13)
C1AA 0.055(2) 0.0292(16) 0.0313(16) 0.0081(13) 0.0201(15) 0.0057(14)
C0AA 0.0215(14) 0.0423(18) 0.0481(19) 0.0169(16) 0.0088(13) -0.0028(13)

loop_
_atom_type_symbol
_atom_type_description
_atom_type_scat_dispersion_real
_atom_type_scat_dispersion_imag
_atom_type_scat_source
C C 0.0033 0.0016 'International Tables Vol C Tables 4.2.6.8 and 6.1.1.4'
H H 0.0000 0.0000 'International Tables Vol C Tables 4.2.6.8 and 6.1.1.4'
N N 0.0061 0.0033 'International Tables Vol C Tables 4.2.6.8 and 6.1.1.4'
O O 0.0106 0.0060 'International Tables Vol C Tables 4.2.6.8 and 6.1.1.4'
S S 0.1246 0.1234 'International Tables Vol C Tables 4.2.6.8 and 6.1.1.4'
Zn Zn 0.2839 1.4301 'International Tables Vol C Tables 4.2.6.8 and 6.1.1.4'

loop_
_geom_angle_atom_site_label_1
_geom_angle_atom_site_label_2
_geom_angle_atom_site_label_3
_geom_angle
_geom_angle_site_symmetry_1
_geom_angle_site_symmetry_3
_geom_angle_publ_flag
C6 C1 C2 119.4(3) . . ?
C6 C1 H1 120.3 . . ?
C2 C1 H1 120.3 . . ?
C3 C2 C1 120.8(3) . . ?
C3 C2 H2 119.6 . . ?
C1 C2 H2 119.6 . . ?
C2 C3 C4 119.6(3) . . ?
C2 C3 H3 120.2 . . ?
C4 C3 H3 120.2 . . ?
C5 C4 C3 120.3(3) . . ?
C5 C4 H4 119.9 . . ?
C3 C4 H4 119.9 . . ?
C4 C5 C6 120.3(3) . . ?
C4 C5 H5 119.9 . . ?
C6 C5 H5 119.9 . . ?
C1 C6 C5 119.7(3) . . ?
C1 C6 S1 119.6(2) . . ?
C5 C6 S1 120.6(2) . . ?
C6 S1 C8 101.56(12) . . ?
C13 C8 C9 119.3(2) . . ?
C13 C8 S1 118.61(18) . . ?
C9 C8 S1 122.1(2) . . ?
C10 C9 C8 120.4(2) . . ?
C10 C9 H9 119.8 . . ?
C8 C9 H9 119.8 . . ?
C9 C10 C11 120.4(2) . . ?
C9 C10 H10 119.8 . . ?
C11 C10 H10 119.8 . . ?
C12 C11 C10 119.9(2) . . ?
C12 C11 H11 120.1 . . ?
C10 C11 H11 120.1 . . ?
C11 C12 C13 120.4(2) . . ?
C11 C12 H12 119.8 . . ?
C13 C12 H12 119.8 . . ?
N2 N1 C13 114.1(2) . . ?
C8 C13 C12 119.6(2) . . ?
C8 C13 N1 115.7(2) . . ?
C12 C13 N1 124.6(2) . . ?
C21 C16 C17 118.9(2) . . ?
C21 C16 N2 116.0(2) . . ?
C17 C16 N2 124.9(2) . . ?
N1 N2 C16 113.3(2) . . ?
C18 C17 C16 120.2(2) . . ?
C18 C17 H17 119.9 . . ?
C16 C17 H17 119.9 . . ?
C17 C18 C19 122.3(2) . . ?
C17 C18 H18 118.8 . . ?
C19 C18 H18 118.8 . . ?
O1 C19 C18 118.8(2) . . ?
O1 C19 C20 123.7(2) . . ?
C18 C19 C20 117.4(2) . . ?
C21 C20 C22 116.0(2) . . ?
C21 C20 C19 118.5(2) . . ?
C22 C20 C19 125.6(2) . . ?
C16 C21 C20 122.7(2) . . ?
C16 C21 H21 118.7 . . ?
C20 C21 H21 118.7 . . ?
N3 C22 C20 128.1(2) . . ?
N3 C22 H22 115.9 . . ?
C20 C22 H22 115.9 . . ?
C22 N3 C26 119.9(2) . . ?
C22 N3 Zn1 119.83(18) . . ?
C26 N3 Zn1 120.04(15) . . ?
C19 O1 Zn1 125.42(17) . . ?
O1 Zn1 O2 111.19(9) . . ?
O1 Zn1 N3 97.20(8) . . ?
O2 Zn1 N3 123.48(8) . . ?
O1 Zn1 N4 118.94(8) . . ?
O2 Zn1 N4 96.22(8) . . ?
N3 Zn1 N4 111.52(9) . . ?
C27 C26 C31 118.4(3) . . ?
C27 C26 N3 123.6(2) . . ?
C31 C26 N3 118.0(2) . . ?
C28 C27 C26 120.4(3) . . ?
C28 C27 H27 119.8 . . ?
C26 C27 H27 119.8 . . ?
C27 C28 C29 121.8(3) . . ?
C27 C28 H28 119.1 . . ?
C29 C28 H28 119.1 . . ?
C30 C29 C28 117.4(3) . . ?
C30 C29 C1AA 121.7(3) . . ?
C28 C29 C1AA 120.8(3) . . ?
C29 C30 C31 122.0(3) . . ?
C29 C30 H30 119.0 . . ?
C31 C30 H30 119.0 . . ?
C30 C31 C26 120.0(3) . . ?
C30 C31 H31 120.0 . . ?
C26 C31 H31 120.0 . . ?
C34 O2 Zn1 124.20(17) . . ?
O2 C34 C35 118.0(2) . . ?
O2 C34 C39 124.7(2) . . ?
C35 C34 C39 117.3(2) . . ?
C36 C35 C34 122.7(3) . . ?
C36 C35 H35 118.6 . . ?
C34 C35 H35 118.6 . . ?
C35 C36 C37 120.0(3) . . ?
C35 C36 H36 120.0 . . ?
C37 C36 H36 120.0 . . ?
C38 C37 C36 118.8(2) . . ?
C38 C37 N5 118.3(2) . . ?
C36 C37 N5 122.9(2) . . ?
C37 C38 C39 122.2(2) . . ?
C37 C38 H38 118.9 . . ?
C39 C38 H38 118.9 . . ?
C38 C39 C34 119.0(2) . . ?
C38 C39 C40 116.4(2) . . ?
C34 C39 C40 124.7(2) . . ?
N4 C40 C39 127.9(2) . . ?
N4 C40 H40 116.1 . . ?
C39 C40 H40 116.1 . . ?
C40 N4 C42 119.3(2) . . ?
C40 N4 Zn1 119.86(17) . . ?
C42 N4 Zn1 120.84(15) . . ?
C43 C42 C47 118.9(2) . . ?
C43 C42 N4 123.1(2) . . ?
C47 C42 N4 118.0(2) . . ?
C44 C43 C42 120.1(2) . . ?
C44 C43 H43 119.9 . . ?
C42 C43 H43 119.9 . . ?
C43 C44 C45 121.4(3) . . ?
C43 C44 H44 119.3 . . ?
C45 C44 H44 119.3 . . ?
C46 C45 C44 118.0(2) . . ?
C46 C45 C0AA 121.6(2) . . ?
C44 C45 C0AA 120.4(3) . . ?
C45 C46 C47 121.4(2) . . ?
C45 C46 H46 119.3 . . ?
C47 C46 H46 119.3 . . ?
C46 C47 C42 120.1(3) . . ?
C46 C47 H47 120.0 . . ?
C42 C47 H47 120.0 . . ?
N6 N5 C37 111.8(2) . . ?
N5 N6 C51 117.6(2) . . ?
C56 C51 C52 120.8(2) . . ?
C56 C51 N6 113.2(2) . . ?
C52 C51 N6 126.0(2) . . ?
C53 C52 C51 119.1(2) . . ?
C53 C52 H52 120.5 . . ?
C51 C52 H52 120.5 . . ?
C52 C53 C54 120.4(2) . . ?
C52 C53 H53 119.8 . . ?
C54 C53 H53 119.8 . . ?
C55 C54 C53 120.8(2) . . ?
C55 C54 H54 119.6 . . ?
C53 C54 H54 119.6 . . ?
C54 C55 C56 119.7(2) . . ?
C54 C55 H55 120.1 . . ?
C56 C55 H55 120.1 . . ?
C51 C56 C55 119.2(2) . . ?
C51 C56 S2 115.78(19) . . ?
C55 C56 S2 125.0(2) . . ?
C56 S2 C58 103.97(12) . . ?
C63 C58 C59 119.8(3) . . ?
C63 C58 S2 119.0(2) . . ?
C59 C58 S2 120.5(2) . . ?
C60 C59 C58 120.5(3) . . ?
C60 C59 H59 119.7 . . ?
C58 C59 H59 119.7 . . ?
C59 C60 C61 119.6(3) . . ?
C59 C60 H60 120.2 . . ?
C61 C60 H60 120.2 . . ?
C62 C61 C60 120.1(3) . . ?
C62 C61 H61 120.0 . . ?
C60 C61 H61 120.0 . . ?
C61 C62 C63 120.0(3) . . ?
C61 C62 H62 120.0 . . ?
C63 C62 H62 120.0 . . ?
C58 C63 C62 119.9(3) . . ?
C58 C63 H63 120.0 . . ?
C62 C63 H63 120.0 . . ?
C29 C1AA H1AA 109.5 . . ?
C29 C1AA H1AB 109.5 . . ?
H1AA C1AA H1AB 109.5 . . ?
C29 C1AA H1AC 109.5 . . ?
H1AA C1AA H1AC 109.5 . . ?
H1AB C1AA H1AC 109.5 . . ?
C45 C0AA H0AA 109.5 . . ?
C45 C0AA H0AB 109.5 . . ?
H0AA C0AA H0AB 109.5 . . ?
C45 C0AA H0AC 109.5 . . ?
H0AA C0AA H0AC 109.5 . . ?
H0AB C0AA H0AC 109.5 . . ?

loop_
_geom_bond_atom_site_label_1
_geom_bond_atom_site_label_2
_geom_bond_distance
_geom_bond_site_symmetry_2
_geom_bond_publ_flag
C1 C6 1.386(4) . ?
C1 C2 1.395(4) . ?
C1 H1 0.9300 . ?
C2 C3 1.376(5) . ?
C2 H2 0.9300 . ?
C3 C4 1.383(4) . ?
C3 H3 0.9300 . ?
C4 C5 1.379(4) . ?
C4 H4 0.9300 . ?
C5 C6 1.391(4) . ?
C5 H5 0.9300 . ?
C6 S1 1.772(3) . ?
S1 C8 1.780(3) . ?
C8 C13 1.396(4) . ?
C8 C9 1.400(3) . ?
C9 C10 1.377(4) . ?
C9 H9 0.9300 . ?
C10 C11 1.387(4) . ?
C10 H10 0.9300 . ?
C11 C12 1.382(3) . ?
C11 H11 0.9300 . ?
C12 C13 1.397(4) . ?
C12 H12 0.9300 . ?
N1 N2 1.266(3) . ?
N1 C13 1.425(3) . ?
C16 C21 1.369(4) . ?
C16 C17 1.412(4) . ?
C16 N2 1.419(3) . ?
C17 C18 1.369(3) . ?
C17 H17 0.9300 . ?
C18 C19 1.418(4) . ?
C18 H18 0.9300 . ?
C19 O1 1.302(3) . ?
C19 C20 1.437(3) . ?
C20 C21 1.411(3) . ?
C20 C22 1.420(4) . ?
C21 H21 0.9300 . ?
C22 N3 1.306(3) . ?
C22 H22 0.9300 . ?
N3 C26 1.418(3) . ?
N3 Zn1 1.996(2) . ?
O1 Zn1 1.9176(19) . ?
Zn1 O2 1.9176(19) . ?
Zn1 N4 2.008(2) . ?
C26 C27 1.394(4) . ?
C26 C31 1.398(3) . ?
C27 C28 1.372(4) . ?
C27 H27 0.9300 . ?
C28 C29 1.394(4) . ?
C28 H28 0.9300 . ?
C29 C30 1.380(4) . ?
C29 C1AA 1.504(4) . ?
C30 C31 1.382(4) . ?
C30 H30 0.9300 . ?
C31 H31 0.9300 . ?
O2 C34 1.308(3) . ?
C34 C35 1.410(4) . ?
C34 C39 1.423(3) . ?
C35 C36 1.369(4) . ?
C35 H35 0.9300 . ?
C36 C37 1.412(4) . ?
C36 H36 0.9300 . ?
C37 C38 1.369(4) . ?
C37 N5 1.423(3) . ?
C38 C39 1.418(3) . ?
C38 H38 0.9300 . ?
C39 C40 1.435(3) . ?
C40 N4 1.298(3) . ?
C40 H40 0.9300 . ?
N4 C42 1.431(3) . ?
C42 C43 1.392(4) . ?
C42 C47 1.397(3) . ?
C43 C44 1.388(4) . ?
C43 H43 0.9300 . ?
C44 C45 1.391(4) . ?
C44 H44 0.9300 . ?
C45 C46 1.386(4) . ?
C45 C0AA 1.514(4) . ?
C46 C47 1.388(4) . ?
C46 H46 0.9300 . ?
C47 H47 0.9300 . ?
N5 N6 1.249(3) . ?
N6 C51 1.420(3) . ?
C51 C56 1.395(4) . ?
C51 C52 1.398(4) . ?
C52 C53 1.380(4) . ?
C52 H52 0.9300 . ?
C53 C54 1.384(4) . ?
C53 H53 0.9300 . ?
C54 C55 1.383(4) . ?
C54 H54 0.9300 . ?
C55 C56 1.395(3) . ?
C55 H55 0.9300 . ?
C56 S2 1.769(3) . ?
S2 C58 1.779(3) . ?
C58 C63 1.380(4) . ?
C58 C59 1.389(4) . ?
C59 C60 1.366(5) . ?
C59 H59 0.9300 . ?
C60 C61 1.396(5) . ?
C60 H60 0.9300 . ?
C61 C62 1.378(5) . ?
C61 H61 0.9300 . ?
C62 C63 1.385(4) . ?
C62 H62 0.9300 . ?
C63 H63 0.9300 . ?
C1AA H1AA 0.9600 . ?
C1AA H1AB 0.9600 . ?
C1AA H1AC 0.9600 . ?
C0AA H0AA 0.9600 . ?
C0AA H0AB 0.9600 . ?
C0AA H0AC 0.9600 . ?
